data_4501127
loop_
_publ_author_name
'Tian, Hua'
'Wang, Kun'
'Jia, Qin-Xiang'
'Sun, Qian'
'Ma, Yu'
'Gao, En-Qing'

_publ_section_title
;
 Selective Incorporation of Auxiliary Organic Ligands in Metal--Organic
 Frameworks Based on Twisted \P-Shaped Building Blocks
;
_journal_issue 12
_journal_name_full 'Crystal Growth &amp; Design'
_journal_page_first 5167
_journal_paper_doi 10.1021/cg200752v
_journal_volume 11
_journal_year 2011
_chemical_formula_sum 'C28 H20 Cu2 N2 O9'
_chemical_formula_weight 655.56
_chemical_name_systematic
; 
 ? 
;
_space_group_IT_number 15
_symmetry_cell_setting monoclinic
_symmetry_space_group_name_Hall '-C 2yc'
_symmetry_space_group_name_H-M 'C 1 2/c 1'
_atom_sites_solution_hydrogens geom
_atom_sites_solution_primary direct
_atom_sites_solution_secondary difmap
_audit_creation_method SHELXL-97
_cell_angle_alpha 90.00
_cell_angle_beta 115.3700(10)
_cell_angle_gamma 90.00
_cell_formula_units_Z 4
_cell_length_a 14.7964(6)
_cell_length_b 11.0068(5)
_cell_length_c 16.5455(10)
_cell_measurement_reflns_used 3321
_cell_measurement_temperature 296(2)
_cell_measurement_theta_max 25.63
_cell_measurement_theta_min 2.40
_cell_volume 2434.7(2)
_computing_cell_refinement 'Bruker SAINT'
_computing_data_collection 'Bruker APEX II'
_computing_data_reduction 'Bruker SHELXTL'
_computing_molecular_graphics 'Bruker SHELXTL'
_computing_publication_material 'Bruker SHELXTL'
_computing_structure_refinement 'Bruker SHELXTL'
_computing_structure_solution 'Bruker SHELXTL'
_diffrn_ambient_temperature 296(2)
_diffrn_measured_fraction_theta_full 0.997
_diffrn_measured_fraction_theta_max 0.997
_diffrn_measurement_device_type 'CCD area detector'
_diffrn_measurement_method 'phi and omega scans'
_diffrn_radiation_monochromator graphite
_diffrn_radiation_source 'fine-focus sealed tube'
_diffrn_radiation_type MoK\a
_diffrn_radiation_wavelength 0.71073
_diffrn_reflns_av_R_equivalents 0.0578
_diffrn_reflns_av_sigmaI/netI 0.0472
_diffrn_reflns_limit_h_max 18
_diffrn_reflns_limit_h_min -18
_diffrn_reflns_limit_k_max 13
_diffrn_reflns_limit_k_min -13
_diffrn_reflns_limit_l_max 21
_diffrn_reflns_limit_l_min -20
_diffrn_reflns_number 15239
_diffrn_reflns_theta_full 27.00
_diffrn_reflns_theta_max 27.00
_diffrn_reflns_theta_min 2.40
_exptl_absorpt_coefficient_mu 1.811
_exptl_absorpt_correction_T_max 0.7728
_exptl_absorpt_correction_T_min 0.5697
_exptl_absorpt_correction_type multi-scan
_exptl_absorpt_process_details SADABS
_exptl_crystal_colour green
_exptl_crystal_density_diffrn 1.788
_exptl_crystal_density_method 'not measured'
_exptl_crystal_description block
_exptl_crystal_F_000 1328
_exptl_crystal_size_max 0.35
_exptl_crystal_size_mid 0.28
_exptl_crystal_size_min 0.15
_refine_diff_density_max 0.588
_refine_diff_density_min -0.790
_refine_diff_density_rms 0.117
_refine_ls_extinction_method none
_refine_ls_goodness_of_fit_ref 1.034
_refine_ls_hydrogen_treatment mixed
_refine_ls_matrix_type full
_refine_ls_number_parameters 190
_refine_ls_number_reflns 2654
_refine_ls_number_restraints 0
_refine_ls_restrained_S_all 1.034
_refine_ls_R_factor_all 0.0795
_refine_ls_R_factor_gt 0.0462
_refine_ls_shift/su_max 0.001
_refine_ls_shift/su_mean 0.000
_refine_ls_structure_factor_coef Fsqd
_refine_ls_weighting_details 'calc w=1/[\s^2^(Fo^2^)+(0.0658P)^2^+13.0514P] where P=(Fo^2^+2Fc^2^)/3'
_refine_ls_weighting_scheme calc
_refine_ls_wR_factor_gt 0.1182
_refine_ls_wR_factor_ref 0.1388
_reflns_number_gt 1890
_reflns_number_total 2654
_reflns_threshold_expression >2sigma(I)
_cod_data_source_file cg200752v_si_004.cif
_cod_data_source_block f
_cod_depositor_comments
;
The following automatic conversions were performed:

'_symmetry_cell_setting' value 'Monoclinic' changed to 'monoclinic'
according to /home/saulius/struct/CIF-dictionaries/cif_core.dic
dictionary named 'cif_core.dic' version 2.4.1 from 2010-06-29.

Automatic conversion script
Id: cif_fix_values 1715 2011-07-08 13:25:40Z adriana 
;
_cod_original_sg_symbol_H-M C2/c
_cod_database_code 4501127

loop_
_symmetry_equiv_pos_as_xyz
'x, y, z'
'-x, y, -z+1/2'
'x+1/2, y+1/2, z'
'-x+1/2, y+1/2, -z+1/2'
'-x, -y, -z'
'x, -y, z-1/2'
'-x+1/2, -y+1/2, -z'
'x+1/2, -y+1/2, z-1/2'

loop_
_atom_site_label
_atom_site_type_symbol
_atom_site_fract_x
_atom_site_fract_y
_atom_site_fract_z
_atom_site_U_iso_or_equiv
_atom_site_adp_type
_atom_site_occupancy
_atom_site_symmetry_multiplicity
_atom_site_calc_flag
_atom_site_refinement_flags
Cu1 Cu 0.54083(4) 0.08551(5) 0.45906(3) 0.02550(19) Uani 1 1 d .
C1 C 0.3712(3) 0.1927(5) 0.3780(3) 0.0302(10) Uani 1 1 d .
C2 C 0.2626(3) 0.2234(4) 0.3423(3) 0.0261(10) Uani 1 1 d .
C8 C 0.2083(3) 0.1939(4) 0.3907(3) 0.0283(10) Uani 1 1 d .
H8A H 0.2407 0.1597 0.4474 0.034 Uiso 1 1 calc R
C3 C 0.2132(3) 0.2790(4) 0.2601(3) 0.0278(10) Uani 1 1 d .
H3A H 0.2492 0.3009 0.2280 0.033 Uiso 1 1 calc R
C7 C 0.1067(3) 0.2153(4) 0.3548(3) 0.0282(10) Uani 1 1 d .
H7A H 0.0714 0.1940 0.3875 0.034 Uiso 1 1 calc R
C4 C 0.1115(3) 0.3033(4) 0.2241(3) 0.0227(9) Uani 1 1 d .
C6 C 0.0558(3) 0.2679(4) 0.2708(3) 0.0222(9) Uani 1 1 d .
C5 C 0.0664(3) 0.3737(4) 0.1383(3) 0.0238(9) Uani 1 1 d .
C9 C 0.6803(4) 0.0613(5) 0.3790(4) 0.0403(13) Uani 1 1 d .
H9A H 0.6225 0.0550 0.3259 0.048 Uiso 1 1 calc R
C13 C 0.7573(4) 0.0992(5) 0.5291(4) 0.0413(13) Uani 1 1 d .
H13A H 0.7529 0.1198 0.5818 0.050 Uiso 1 1 calc R
C12 C 0.8504(4) 0.0844(6) 0.5316(4) 0.0500(15) Uani 1 1 d .
H12A H 0.9074 0.0956 0.5848 0.060 Uiso 1 1 calc R
C10 C 0.7725(4) 0.0453(6) 0.3778(4) 0.0531(16) Uani 1 1 d .
H10A H 0.7760 0.0291 0.3241 0.064 Uiso 1 1 calc R
C11 C 0.8586(4) 0.0532(6) 0.4554(5) 0.0563(17) Uani 1 1 d .
C14 C 0.9560(5) 0.0108(9) 0.4615(5) 0.082(2) Uani 1 1 d .
H14A H 0.9418 -0.0647 0.4281 0.098 Uiso 1 1 calc R
H14B H 0.9744 0.0688 0.4269 0.098 Uiso 1 1 calc R
N1 N 0.6728(3) 0.0856(4) 0.4549(3) 0.0292(8) Uani 1 1 d .
O1 O 0.4047(2) 0.1194(3) 0.4435(2) 0.0330(8) Uani 1 1 d .
O2 O 0.4236(2) 0.2346(4) 0.3433(3) 0.0515(11) Uani 1 1 d .
O3 O 0.0929(2) 0.3420(3) 0.07840(19) 0.0288(7) Uani 1 1 d .
O4 O 0.0106(2) 0.4604(3) 0.1353(2) 0.0281(7) Uani 1 1 d .
O5 O 0.5000 0.3804(10) 0.2500 0.106(5) Uani 0.754(15) 2 d SP
O5' O 0.588(5) 0.451(5) 0.236(3) 0.106(5) Uani 0.123(8) 1 d P

loop_
_atom_site_aniso_label
_atom_site_aniso_U_11
_atom_site_aniso_U_22
_atom_site_aniso_U_33
_atom_site_aniso_U_23
_atom_site_aniso_U_13
_atom_site_aniso_U_12
Cu1 0.0177(3) 0.0356(4) 0.0243(3) -0.0029(2) 0.0101(2) -0.0008(2)
C1 0.021(2) 0.040(3) 0.028(2) -0.001(2) 0.0095(17) 0.002(2)
C2 0.0184(19) 0.033(3) 0.029(2) 0.0023(19) 0.0117(16) 0.0033(18)
C8 0.026(2) 0.034(3) 0.023(2) 0.0051(19) 0.0090(17) 0.007(2)
C3 0.021(2) 0.039(3) 0.027(2) 0.0032(19) 0.0135(17) 0.0025(19)
C7 0.026(2) 0.034(3) 0.030(2) 0.0072(19) 0.0172(18) 0.0031(19)
C4 0.0193(19) 0.028(3) 0.0213(19) 0.0017(17) 0.0094(16) 0.0036(17)
C6 0.019(2) 0.024(2) 0.025(2) -0.0012(17) 0.0109(16) 0.0000(17)
C5 0.0136(18) 0.034(3) 0.025(2) 0.0030(18) 0.0095(16) -0.0014(18)
C9 0.036(3) 0.047(4) 0.046(3) -0.009(2) 0.025(2) -0.011(2)
C13 0.029(2) 0.052(4) 0.041(3) -0.004(2) 0.012(2) 0.001(2)
C12 0.024(2) 0.056(4) 0.064(4) -0.010(3) 0.014(2) -0.002(3)
C10 0.052(3) 0.060(4) 0.070(4) -0.017(3) 0.048(3) -0.011(3)
C11 0.030(3) 0.061(4) 0.086(5) -0.024(3) 0.033(3) -0.014(3)
C14 0.061(4) 0.088(6) 0.106(7) 0.000(5) 0.045(4) -0.003(4)
N1 0.0221(17) 0.034(2) 0.034(2) -0.0029(17) 0.0145(15) -0.0024(16)
O1 0.0229(15) 0.047(2) 0.0280(16) 0.0060(15) 0.0095(13) 0.0099(14)
O2 0.0256(17) 0.070(3) 0.064(2) 0.025(2) 0.0240(17) 0.0085(18)
O3 0.0264(15) 0.040(2) 0.0243(15) 0.0065(14) 0.0146(12) 0.0078(14)
O4 0.0260(15) 0.0325(19) 0.0302(16) 0.0060(14) 0.0165(13) 0.0063(14)
O5 0.182(13) 0.079(8) 0.081(7) 0.000 0.079(8) 0.000
O5' 0.182(13) 0.079(8) 0.081(7) 0.000 0.079(8) 0.000

loop_
_atom_type_symbol
_atom_type_description
_atom_type_scat_dispersion_real
_atom_type_scat_dispersion_imag
_atom_type_scat_source
C C 0.0033 0.0016 'International Tables Vol C Tables 4.2.6.8 and 6.1.1.4'
H H 0.0000 0.0000 'International Tables Vol C Tables 4.2.6.8 and 6.1.1.4'
Cu Cu 0.3201 1.2651 'International Tables Vol C Tables 4.2.6.8 and 6.1.1.4'
N N 0.0061 0.0033 'International Tables Vol C Tables 4.2.6.8 and 6.1.1.4'
O O 0.0106 0.0060 'International Tables Vol C Tables 4.2.6.8 and 6.1.1.4'

loop_
_geom_angle_atom_site_label_1
_geom_angle_atom_site_label_2
_geom_angle_atom_site_label_3
_geom_angle
_geom_angle_site_symmetry_1
_geom_angle_site_symmetry_3
O1 Cu1 O3 89.62(13) . 8_556
O1 Cu1 O4 90.12(13) . 4_545
O3 Cu1 O4 159.21(14) 8_556 4_545
O1 Cu1 N1 165.93(16) . .
O3 Cu1 N1 93.83(14) 8_556 .
O4 Cu1 N1 91.44(14) 4_545 .
O1 Cu1 O2 56.47(12) . .
O3 Cu1 O2 110.01(14) 8_556 .
O4 Cu1 O2 86.96(14) 4_545 .
N1 Cu1 O2 109.66(14) . .
O1 Cu1 C1 28.63(14) . .
O3 Cu1 C1 102.34(14) 8_556 .
O4 Cu1 C1 87.01(14) 4_545 .
N1 Cu1 C1 137.55(16) . .
O2 Cu1 C1 27.89(13) . .
O1 Cu1 O1 105.46(10) . 5_656
O3 Cu1 O1 81.34(12) 8_556 5_656
O4 Cu1 O1 78.70(12) 4_545 5_656
N1 Cu1 O1 88.55(14) . 5_656
O2 Cu1 O1 157.18(11) . 5_656
C1 Cu1 O1 132.28(13) . 5_656
O1 Cu1 Cu1 64.47(10) . 5_656
O3 Cu1 Cu1 81.64(9) 8_556 5_656
O4 Cu1 Cu1 79.51(9) 4_545 5_656
N1 Cu1 Cu1 129.52(12) . 5_656
O2 Cu1 Cu1 119.15(8) . 5_656
C1 Cu1 Cu1 91.87(11) . 5_656
O1 Cu1 Cu1 40.98(7) 5_656 5_656
O2 C1 O1 122.8(4) . .
O2 C1 C2 121.0(4) . .
O1 C1 C2 116.2(4) . .
O2 C1 Cu1 75.4(3) . .
O1 C1 Cu1 47.6(2) . .
C2 C1 Cu1 162.7(3) . .
C3 C2 C8 118.5(4) . .
C3 C2 C1 121.0(4) . .
C8 C2 C1 120.5(4) . .
C7 C8 C2 120.2(4) . .
C7 C8 H8A 119.9 . .
C2 C8 H8A 119.9 . .
C2 C3 C4 121.8(4) . .
C2 C3 H3A 119.1 . .
C4 C3 H3A 119.1 . .
C8 C7 C6 121.7(4) . .
C8 C7 H7A 119.2 . .
C6 C7 H7A 119.2 . .
C3 C4 C6 119.7(4) . .
C3 C4 C5 117.9(4) . .
C6 C4 C5 122.4(4) . .
C7 C6 C4 118.0(4) . .
C7 C6 C6 118.7(4) . 2
C4 C6 C6 122.7(4) . 2
O4 C5 O3 127.1(4) . .
O4 C5 C4 116.8(4) . .
O3 C5 C4 116.0(4) . .
N1 C9 C10 121.3(5) . .
N1 C9 H9A 119.3 . .
C10 C9 H9A 119.3 . .
N1 C13 C12 123.4(5) . .
N1 C13 H13A 118.3 . .
C12 C13 H13A 118.3 . .
C11 C12 C13 119.3(5) . .
C11 C12 H12A 120.3 . .
C13 C12 H12A 120.3 . .
C11 C10 C9 120.3(5) . .
C11 C10 H10A 119.8 . .
C9 C10 H10A 119.8 . .
C12 C11 C10 117.9(5) . .
C12 C11 C14 119.2(6) . .
C10 C11 C14 122.2(6) . .
C14 C14 C11 128.0(9) 5_756 .
C14 C14 H14A 105.3 5_756 .
C11 C14 H14A 105.3 . .
C14 C14 H14B 105.3 5_756 .
C11 C14 H14B 105.3 . .
H14A C14 H14B 106.0 . .
C13 N1 C9 117.6(4) . .
C13 N1 Cu1 121.2(3) . .
C9 N1 Cu1 120.9(3) . .
C1 O1 Cu1 103.8(3) . .
C1 O1 Cu1 162.4(3) . 5_656
Cu1 O1 Cu1 74.54(10) . 5_656
C1 O2 Cu1 76.7(3) . .
C5 O3 Cu1 124.0(3) . 8_455
C5 O4 Cu1 126.1(3) . 4
O5' O5 O5' 123(4) . 2_655

loop_
_geom_bond_atom_site_label_1
_geom_bond_atom_site_label_2
_geom_bond_distance
_geom_bond_site_symmetry_2
Cu1 O1 1.953(3) .
Cu1 O3 1.956(3) 8_556
Cu1 O4 1.973(3) 4_545
Cu1 N1 1.982(4) .
Cu1 O2 2.554(4) .
Cu1 C1 2.570(4) .
Cu1 O1 2.688(3) 5_656
Cu1 Cu1 2.8707(11) 5_656
C1 O2 1.235(6) .
C1 O1 1.268(6) .
C1 C2 1.495(6) .
C2 C3 1.381(6) .
C2 C8 1.393(6) .
C8 C7 1.379(6) .
C8 H8A 0.9300 .
C3 C4 1.386(5) .
C3 H3A 0.9300 .
C7 C6 1.391(6) .
C7 H7A 0.9300 .
C4 C6 1.405(6) .
C4 C5 1.501(6) .
C6 C6 1.492(7) 2
C5 O4 1.249(5) .
C5 O3 1.261(5) .
C9 N1 1.336(6) .
C9 C10 1.384(7) .
C9 H9A 0.9300 .
C13 N1 1.333(6) .
C13 C12 1.369(7) .
C13 H13A 0.9300 .
C12 C11 1.362(9) .
C12 H12A 0.9300 .
C10 C11 1.370(9) .
C10 H10A 0.9300 .
C11 C14 1.477(9) .
C14 C14 1.398(14) 5_756
C14 H14A 0.9700 .
C14 H14B 0.9700 .
O1 Cu1 2.688(3) 5_656
O3 Cu1 1.956(3) 8_455
O4 Cu1 1.973(3) 4
O5 O5' 1.62(6) .
O5 O5' 1.62(6) 2_655

loop_
_geom_torsion_atom_site_label_1
_geom_torsion_atom_site_label_2
_geom_torsion_atom_site_label_3
_geom_torsion_atom_site_label_4
_geom_torsion
_geom_torsion_site_symmetry_1
_geom_torsion_site_symmetry_4
O1 Cu1 C1 O2 175.1(5) . .
O3 Cu1 C1 O2 109.6(3) 8_556 .
O4 Cu1 C1 O2 -89.2(3) 4_545 .
N1 Cu1 C1 O2 -0.3(4) . .
O1 Cu1 C1 O2 -160.9(3) 5_656 .
Cu1 Cu1 C1 O2 -168.5(3) 5_656 .
O3 Cu1 C1 O1 -65.5(3) 8_556 .
O4 Cu1 C1 O1 95.7(3) 4_545 .
N1 Cu1 C1 O1 -175.4(3) . .
O2 Cu1 C1 O1 -175.1(5) . .
O1 Cu1 C1 O1 24.0(4) 5_656 .
Cu1 Cu1 C1 O1 16.3(3) 5_656 .
O1 Cu1 C1 C2 -23.4(10) . .
O3 Cu1 C1 C2 -88.9(11) 8_556 .
O4 Cu1 C1 C2 72.3(11) 4_545 .
N1 Cu1 C1 C2 161.2(10) . .
O2 Cu1 C1 C2 161.5(13) . .
O1 Cu1 C1 C2 0.5(12) 5_656 .
Cu1 Cu1 C1 C2 -7.1(11) 5_656 .
O2 C1 C2 C3 12.9(8) . .
O1 C1 C2 C3 -165.2(5) . .
Cu1 C1 C2 C3 -146.1(9) . .
O2 C1 C2 C8 -168.5(5) . .
O1 C1 C2 C8 13.4(7) . .
Cu1 C1 C2 C8 32.5(13) . .
C3 C2 C8 C7 2.9(7) . .
C1 C2 C8 C7 -175.8(4) . .
C8 C2 C3 C4 -1.6(7) . .
C1 C2 C3 C4 177.1(4) . .
C2 C8 C7 C6 -0.9(7) . .
C2 C3 C4 C6 -1.7(7) . .
C2 C3 C4 C5 174.8(4) . .
C8 C7 C6 C4 -2.3(7) . .
C8 C7 C6 C6 169.1(4) . 2
C3 C4 C6 C7 3.6(7) . .
C5 C4 C6 C7 -172.7(4) . .
C3 C4 C6 C6 -167.4(3) . 2
C5 C4 C6 C6 16.3(6) . 2
C3 C4 C5 O4 -132.2(4) . .
C6 C4 C5 O4 44.2(6) . .
C3 C4 C5 O3 44.5(6) . .
C6 C4 C5 O3 -139.1(4) . .
N1 C13 C12 C11 -0.6(9) . .
N1 C9 C10 C11 0.5(10) . .
C13 C12 C11 C10 4.0(10) . .
C13 C12 C11 C14 -166.5(7) . .
C9 C10 C11 C12 -4.0(10) . .
C9 C10 C11 C14 166.2(7) . .
C12 C11 C14 C14 5.0(16) . 5_756
C10 C11 C14 C14 -165.1(11) . 5_756
C12 C13 N1 C9 -2.9(8) . .
C12 C13 N1 Cu1 171.3(5) . .
C10 C9 N1 C13 2.9(8) . .
C10 C9 N1 Cu1 -171.3(4) . .
O1 Cu1 N1 C13 120.5(6) . .
O3 Cu1 N1 C13 16.6(4) 8_556 .
O4 Cu1 N1 C13 -143.3(4) 4_545 .
O2 Cu1 N1 C13 129.4(4) . .
C1 Cu1 N1 C13 129.6(4) . .
O1 Cu1 N1 C13 -64.6(4) 5_656 .
Cu1 Cu1 N1 C13 -65.7(4) 5_656 .
O1 Cu1 N1 C9 -65.5(8) . .
O3 Cu1 N1 C9 -169.4(4) 8_556 .
O4 Cu1 N1 C9 30.7(4) 4_545 .
O2 Cu1 N1 C9 -56.6(4) . .
C1 Cu1 N1 C9 -56.4(5) . .
O1 Cu1 N1 C9 109.4(4) 5_656 .
Cu1 Cu1 N1 C9 108.3(4) 5_656 .
O2 C1 O1 Cu1 -5.6(6) . .
C2 C1 O1 Cu1 172.4(3) . .
O2 C1 O1 Cu1 -87.9(10) . 5_656
C2 C1 O1 Cu1 90.1(10) . 5_656
Cu1 C1 O1 Cu1 -82.3(9) . 5_656
O3 Cu1 O1 C1 117.3(3) 8_556 .
O4 Cu1 O1 C1 -83.5(3) 4_545 .
N1 Cu1 O1 C1 12.9(8) . .
O2 Cu1 O1 C1 2.7(3) . .
O1 Cu1 O1 C1 -161.8(3) 5_656 .
Cu1 Cu1 O1 C1 -161.8(3) 5_656 .
O3 Cu1 O1 Cu1 -80.91(11) 8_556 5_656
O4 Cu1 O1 Cu1 78.31(11) 4_545 5_656
N1 Cu1 O1 Cu1 174.7(6) . 5_656
O2 Cu1 O1 Cu1 164.58(17) . 5_656
C1 Cu1 O1 Cu1 161.8(3) . 5_656
O1 Cu1 O1 Cu1 0.0 5_656 5_656
O1 C1 O2 Cu1 4.3(4) . .
C2 C1 O2 Cu1 -173.7(5) . .
O1 Cu1 O2 C1 -2.8(3) . .
O3 Cu1 O2 C1 -78.3(3) 8_556 .
O4 Cu1 O2 C1 89.3(3) 4_545 .
N1 Cu1 O2 C1 179.8(3) . .
O1 Cu1 O2 C1 38.6(5) 5_656 .
Cu1 Cu1 O2 C1 13.1(3) 5_656 .
O4 C5 O3 Cu1 -6.3(6) . 8_455
C4 C5 O3 Cu1 177.4(3) . 8_455
O3 C5 O4 Cu1 -7.3(7) . 4
C4 C5 O4 Cu1 169.0(3) . 4
